data_7028571
loop_
_publ_author_name
'Ogweno, Aloice O.'
'Ojwach, Stephen O.'
'Akerman, Matthew P.'

_publ_section_title
;
 (Pyridyl)benzoazole ruthenium(II) and ruthenium(III) complexes: role of
 heteroatom and ancillary phosphine ligand in the transfer hydrogenation
 of ketones.
;
_journal_issue 3
_journal_name_full 'Dalton transactions (Cambridge, England : 2003)'
_journal_page_first 1228
_journal_page_last 1237
_journal_paper_doi 10.1039/c3dt51599k
_journal_volume 43
_journal_year 2014
_chemical_formula_moiety 'C14 H11 Cl3 N3 Ru S, C2 H3 N'
_chemical_formula_sum 'C16 H14 Cl3 N4 Ru S'
_chemical_formula_weight 501.79
_chemical_name_systematic
;
 ?
;
_space_group_IT_number 2
_symmetry_cell_setting triclinic
_symmetry_space_group_name_Hall '-P 1'
_symmetry_space_group_name_H-M 'P -1'
_atom_sites_solution_hydrogens geom
_atom_sites_solution_primary direct
_atom_sites_solution_secondary difmap
_audit_creation_method SHELXL-97
_cell_angle_alpha 100.446(2)
_cell_angle_beta 90.126(2)
_cell_angle_gamma 100.326(2)
_cell_formula_units_Z 2
_cell_length_a 8.5108(4)
_cell_length_b 9.7943(4)
_cell_length_c 11.4935(5)
_cell_measurement_reflns_used 3834
_cell_measurement_temperature 100(2)
_cell_measurement_theta_max 26.8
_cell_measurement_theta_min 1.8
_cell_volume 926.33(7)
_computing_cell_refinement 'SAINT-Plus (Bruker, 2012)'
_computing_data_collection 'APEX2 (Bruker, 2012)'
_computing_data_reduction 'SAINT-Plus (Bruker, 2012)'
_computing_molecular_graphics 'WinGX (Farrugia, 1999)'
_computing_publication_material 'PublCIF (Westrip, 2010)'
_computing_structure_refinement 'SHELXL-97 (Sheldrick, 2008)'
_computing_structure_solution 'SHELXL-97 (Sheldrick, 2008)'
_diffrn_ambient_temperature 100(2)
_diffrn_measured_fraction_theta_full 0.964
_diffrn_measured_fraction_theta_max 0.964
_diffrn_measurement_device_type 'Bruker APEXII CCD'
_diffrn_measurement_method '\w and \f-scans'
_diffrn_radiation_monochromator graphite
_diffrn_radiation_source 'fine-focus sealed tube'
_diffrn_radiation_type MoK\a
_diffrn_radiation_wavelength 0.71073
_diffrn_reflns_av_R_equivalents 0.0149
_diffrn_reflns_av_sigmaI/netI 0.0134
_diffrn_reflns_limit_h_max 10
_diffrn_reflns_limit_h_min -10
_diffrn_reflns_limit_k_max 11
_diffrn_reflns_limit_k_min -12
_diffrn_reflns_limit_l_max 14
_diffrn_reflns_limit_l_min -14
_diffrn_reflns_number 13956
_diffrn_reflns_theta_full 26.83
_diffrn_reflns_theta_max 26.83
_diffrn_reflns_theta_min 1.80
_diffrn_standards_decay_% 0
_diffrn_standards_interval_count 0
_diffrn_standards_interval_time 0
_diffrn_standards_number 0
_exptl_absorpt_coefficient_mu 1.398
_exptl_absorpt_correction_T_max 0.8176
_exptl_absorpt_correction_T_min 0.6047
_exptl_absorpt_correction_type multi-scan
_exptl_absorpt_process_details 'SADABS, Bruker 2012'
_exptl_crystal_colour red
_exptl_crystal_density_diffrn 1.799
_exptl_crystal_density_method 'not measured'
_exptl_crystal_description planar
_exptl_crystal_F_000 498
_exptl_crystal_size_max 0.40
_exptl_crystal_size_mid 0.25
_exptl_crystal_size_min 0.15
_refine_diff_density_max 0.417
_refine_diff_density_min -0.349
_refine_diff_density_rms 0.052
_refine_ls_extinction_method none
_refine_ls_goodness_of_fit_ref 1.129
_refine_ls_hydrogen_treatment constr
_refine_ls_matrix_type full
_refine_ls_number_parameters 228
_refine_ls_number_reflns 3834
_refine_ls_number_restraints 0
_refine_ls_restrained_S_all 1.129
_refine_ls_R_factor_all 0.0165
_refine_ls_R_factor_gt 0.0159
_refine_ls_shift/su_max 0.018
_refine_ls_shift/su_mean 0.000
_refine_ls_structure_factor_coef Fsqd
_refine_ls_weighting_details 'calc w=1/[\s^2^(Fo^2^)+(0.0143P)^2^+0.6485P] where P=(Fo^2^+2Fc^2^)/3'
_refine_ls_weighting_scheme calc
_refine_ls_wR_factor_gt 0.0400
_refine_ls_wR_factor_ref 0.0404
_reflns_number_gt 3736
_reflns_number_total 3834
_reflns_threshold_expression >2\s(I)
_cod_data_source_file c3dt51599k.txt
_cod_data_source_block so_a031
_cod_original_sg_symbol_H-M P-1
_cod_database_code 7028571

loop_
_symmetry_equiv_pos_as_xyz
'x, y, z'
'-x, -y, -z'

loop_
_atom_site_label
_atom_site_type_symbol
_atom_site_fract_x
_atom_site_fract_y
_atom_site_fract_z
_atom_site_U_iso_or_equiv
_atom_site_adp_type
_atom_site_occupancy
_atom_site_symmetry_multiplicity
_atom_site_calc_flag
_atom_site_refinement_flags
Ru1 Ru 0.233809(13) 0.210097(12) 0.245307(10) 0.00953(4) Uani 1 1 d .
Cl1 Cl 0.44863(4) 0.35851(4) 0.17666(3) 0.01573(8) Uani 1 1 d .
Cl2 Cl 0.04736(4) 0.30266(4) 0.14635(3) 0.01624(8) Uani 1 1 d .
Cl3 Cl 0.40407(4) 0.10638(4) 0.34596(3) 0.01406(8) Uani 1 1 d .
S1 S -0.17331(4) 0.09255(4) 0.47869(3) 0.01294(8) Uani 1 1 d .
N1 N 0.21374(15) 0.34948(13) 0.39882(11) 0.0113(2) Uani 1 1 d .
C16 C 0.29406(18) 0.55829(17) 0.54516(14) 0.0161(3) Uani 1 1 d .
H1 H 0.3645 0.6460 0.5696 0.019 Uiso 1 1 calc R
N3 N 0.03924(14) 0.09948(13) 0.31836(11) 0.0110(2) Uani 1 1 d .
N4 N 0.25632(15) 0.07059(14) 0.09289(11) 0.0132(3) Uani 1 1 d .
N5 N 0.2691(2) 0.71374(18) 0.28237(15) 0.0326(4) Uani 1 1 d .
C1 C 0.30979(18) 0.47471(16) 0.43586(14) 0.0142(3) Uani 1 1 d .
H8 H 0.3912 0.5073 0.3857 0.017 Uiso 1 1 calc R
C2 C 0.17454(19) 0.51204(17) 0.61778(14) 0.0164(3) Uani 1 1 d .
H2 H 0.1628 0.5670 0.6932 0.020 Uiso 1 1 calc R
C3 C 0.07177(19) 0.38439(17) 0.57931(13) 0.0150(3) Uani 1 1 d .
H7 H -0.0125 0.3517 0.6272 0.018 Uiso 1 1 calc R
C4 C 0.09456(17) 0.30572(16) 0.46979(13) 0.0116(3) Uani 1 1 d .
C5 C -0.00252(17) 0.16991(16) 0.41903(13) 0.0115(3) Uani 1 1 d .
C6 C -0.19411(18) -0.04767(16) 0.35956(13) 0.0126(3) Uani 1 1 d .
C7 C -0.06758(17) -0.02727(16) 0.28235(13) 0.0119(3) Uani 1 1 d .
C8 C -0.06259(19) -0.12719(17) 0.17963(13) 0.0154(3) Uani 1 1 d .
H6 H 0.0225 -0.1156 0.1269 0.018 Uiso 1 1 calc R
C9 C -0.1845(2) -0.24337(17) 0.15665(14) 0.0182(3) Uani 1 1 d .
H5 H -0.1826 -0.3121 0.0871 0.022 Uiso 1 1 calc R
C10 C -0.31130(19) -0.26234(17) 0.23365(14) 0.0175(3) Uani 1 1 d .
H4 H -0.3935 -0.3433 0.2153 0.021 Uiso 1 1 calc R
C11 C -0.31784(19) -0.16458(17) 0.33585(14) 0.0157(3) Uani 1 1 d .
H3 H -0.4035 -0.1765 0.3881 0.019 Uiso 1 1 calc R
C12 C 0.28649(18) 0.00777(16) 0.00512(13) 0.0137(3) Uani 1 1 d .
C13 C 0.32875(19) -0.07119(18) -0.10659(14) 0.0176(3) Uani 1 1 d .
H9 H 0.3805 -0.0052 -0.1556 0.026 Uiso 1 1 calc R
H10 H 0.2319 -0.1288 -0.1482 0.026 Uiso 1 1 calc R
H11 H 0.4023 -0.1327 -0.0912 0.026 Uiso 1 1 calc R
C14 C 0.2666(3) 0.6200(2) 0.05705(17) 0.0350(5) Uani 1 1 d .
H12 H 0.3683 0.6590 0.0255 0.053 Uiso 1 1 calc R
H13 H 0.1786 0.6482 0.0176 0.053 Uiso 1 1 calc R
H14 H 0.2525 0.5167 0.0428 0.053 Uiso 1 1 calc R
C15 C 0.2670(2) 0.67330(18) 0.18313(16) 0.0226(4) Uani 1 1 d .

loop_
_atom_site_aniso_label
_atom_site_aniso_U_11
_atom_site_aniso_U_22
_atom_site_aniso_U_33
_atom_site_aniso_U_23
_atom_site_aniso_U_13
_atom_site_aniso_U_12
Ru1 0.00899(6) 0.01027(7) 0.00890(6) 0.00109(4) 0.00222(4) 0.00128(4)
Cl1 0.01485(17) 0.01396(18) 0.01784(18) 0.00339(14) 0.00637(14) 0.00063(14)
Cl2 0.01517(18) 0.02138(19) 0.01407(17) 0.00509(14) 0.00180(13) 0.00652(15)
Cl3 0.01292(17) 0.01572(18) 0.01441(17) 0.00388(13) 0.00175(13) 0.00377(14)
S1 0.01214(17) 0.01376(18) 0.01164(17) 0.00098(13) 0.00400(13) 0.00029(14)
N1 0.0110(6) 0.0120(6) 0.0113(6) 0.0021(5) 0.0007(5) 0.0031(5)
C16 0.0141(7) 0.0123(7) 0.0201(8) -0.0014(6) -0.0026(6) 0.0020(6)
N3 0.0102(6) 0.0122(6) 0.0103(6) 0.0018(5) 0.0010(5) 0.0018(5)
N4 0.0112(6) 0.0146(6) 0.0137(6) 0.0034(5) 0.0023(5) 0.0015(5)
N5 0.0342(9) 0.0312(9) 0.0298(9) 0.0002(7) 0.0106(7) 0.0045(7)
C1 0.0119(7) 0.0133(7) 0.0174(7) 0.0026(6) 0.0011(6) 0.0022(6)
C2 0.0180(8) 0.0178(8) 0.0129(7) -0.0021(6) -0.0009(6) 0.0069(6)
C3 0.0149(7) 0.0177(8) 0.0127(7) 0.0023(6) 0.0025(6) 0.0042(6)
C4 0.0105(7) 0.0131(7) 0.0120(7) 0.0028(6) 0.0004(5) 0.0034(6)
C5 0.0114(7) 0.0135(7) 0.0105(7) 0.0039(5) 0.0015(5) 0.0032(6)
C6 0.0140(7) 0.0138(7) 0.0105(7) 0.0026(6) 0.0004(5) 0.0033(6)
C7 0.0105(7) 0.0122(7) 0.0130(7) 0.0034(6) -0.0007(5) 0.0010(6)
C8 0.0151(7) 0.0160(8) 0.0138(7) 0.0010(6) 0.0030(6) 0.0016(6)
C9 0.0202(8) 0.0156(8) 0.0161(8) -0.0014(6) 0.0008(6) 0.0004(6)
C10 0.0157(8) 0.0153(8) 0.0194(8) 0.0026(6) -0.0018(6) -0.0024(6)
C11 0.0132(7) 0.0175(8) 0.0165(7) 0.0054(6) 0.0019(6) 0.0006(6)
C12 0.0103(7) 0.0158(7) 0.0152(7) 0.0043(6) 0.0003(6) 0.0018(6)
C13 0.0170(8) 0.0205(8) 0.0141(7) -0.0020(6) 0.0013(6) 0.0056(6)
C14 0.0525(13) 0.0309(11) 0.0237(10) 0.0103(8) 0.0041(9) 0.0079(10)
C15 0.0198(8) 0.0189(8) 0.0300(10) 0.0063(7) 0.0064(7) 0.0038(7)

loop_
_atom_type_symbol
_atom_type_description
_atom_type_scat_dispersion_real
_atom_type_scat_dispersion_imag
_atom_type_scat_source
C C 0.0033 0.0016 'International Tables Vol C Tables 4.2.6.8 and 6.1.1.4'
H H 0.0000 0.0000 'International Tables Vol C Tables 4.2.6.8 and 6.1.1.4'
N N 0.0061 0.0033 'International Tables Vol C Tables 4.2.6.8 and 6.1.1.4'
S S 0.1246 0.1234 'International Tables Vol C Tables 4.2.6.8 and 6.1.1.4'
Cl Cl 0.1484 0.1585 'International Tables Vol C Tables 4.2.6.8 and 6.1.1.4'
Ru Ru -1.2594 0.8363 'International Tables Vol C Tables 4.2.6.8 and 6.1.1.4'

loop_
_geom_angle_atom_site_label_1
_geom_angle_atom_site_label_2
_geom_angle_atom_site_label_3
_geom_angle
N4 Ru1 N1 179.32(5)
N4 Ru1 N3 101.09(5)
N1 Ru1 N3 79.15(5)
N4 Ru1 Cl3 90.03(4)
N1 Ru1 Cl3 89.34(3)
N3 Ru1 Cl3 89.58(3)
N4 Ru1 Cl2 89.64(4)
N1 Ru1 Cl2 91.01(3)
N3 Ru1 Cl2 86.61(3)
Cl3 Ru1 Cl2 176.029(14)
N4 Ru1 Cl1 85.04(4)
N1 Ru1 Cl1 94.74(4)
N3 Ru1 Cl1 173.54(4)
Cl3 Ru1 Cl1 92.479(14)
Cl2 Ru1 Cl1 91.434(14)
C5 S1 C6 89.15(7)
C1 N1 C4 118.44(13)
C1 N1 Ru1 126.04(10)
C4 N1 Ru1 115.47(10)
C2 C16 C1 119.08(15)
C2 C16 H1 120.5
C1 C16 H1 120.5
C5 N3 C7 111.16(12)
C5 N3 Ru1 113.11(10)
C7 N3 Ru1 135.47(10)
C12 N4 Ru1 170.09(13)
N1 C1 C16 122.17(14)
N1 C1 H8 118.9
C16 C1 H8 118.9
C16 C2 C3 119.36(14)
C16 C2 H2 120.3
C3 C2 H2 120.3
C4 C3 C2 118.68(15)
C4 C3 H7 120.7
C2 C3 H7 120.7
N1 C4 C3 122.23(14)
N1 C4 C5 113.16(13)
C3 C4 C5 124.61(14)
N3 C5 C4 118.92(13)
N3 C5 S1 116.06(12)
C4 C5 S1 125.02(11)
C11 C6 C7 121.93(14)
C11 C6 S1 127.63(12)
C7 C6 S1 110.41(11)
N3 C7 C8 127.04(14)
N3 C7 C6 113.20(13)
C8 C7 C6 119.71(14)
C9 C8 C7 118.32(14)
C9 C8 H6 120.8
C7 C8 H6 120.8
C8 C9 C10 121.64(15)
C8 C9 H5 119.2
C10 C9 H5 119.2
C11 C10 C9 120.78(15)
C11 C10 H4 119.6
C9 C10 H4 119.6
C10 C11 C6 117.63(14)
C10 C11 H3 121.2
C6 C11 H3 121.2
N4 C12 C13 178.74(17)
C12 C13 H9 109.5
C12 C13 H10 109.5
H9 C13 H10 109.5
C12 C13 H11 109.5
H9 C13 H11 109.5
H10 C13 H11 109.5
C15 C14 H12 109.5
C15 C14 H13 109.5
H12 C14 H13 109.5
C15 C14 H14 109.5
H12 C14 H14 109.5
H13 C14 H14 109.5
N5 C15 C14 178.9(2)

loop_
_geom_bond_atom_site_label_1
_geom_bond_atom_site_label_2
_geom_bond_distance
Ru1 N4 2.0494(13)
Ru1 N1 2.0536(12)
Ru1 N3 2.0769(12)
Ru1 Cl3 2.3273(4)
Ru1 Cl2 2.3485(4)
Ru1 Cl1 2.3554(4)
S1 C5 1.7190(15)
S1 C6 1.7384(15)
N1 C1 1.343(2)
N1 C4 1.3610(19)
C16 C2 1.383(2)
C16 C1 1.390(2)
C16 H1 0.9500
N3 C5 1.3195(19)
N3 C7 1.3951(19)
N4 C12 1.138(2)
N5 C15 1.137(2)
C1 H8 0.9500
C2 C3 1.389(2)
C2 H2 0.9500
C3 C4 1.385(2)
C3 H7 0.9500
C4 C5 1.454(2)
C6 C11 1.396(2)
C6 C7 1.407(2)
C7 C8 1.396(2)
C8 C9 1.381(2)
C8 H6 0.9500
C9 C10 1.405(2)
C9 H5 0.9500
C10 C11 1.383(2)
C10 H4 0.9500
C11 H3 0.9500
C12 C13 1.455(2)
C13 H9 0.9800
C13 H10 0.9800
C13 H11 0.9800
C14 C15 1.448(3)
C14 H12 0.9800
C14 H13 0.9800
C14 H14 0.9800

loop_
_geom_torsion_atom_site_label_1
_geom_torsion_atom_site_label_2
_geom_torsion_atom_site_label_3
_geom_torsion_atom_site_label_4
_geom_torsion
N3 Ru1 N1 C1 178.38(13)
Cl3 Ru1 N1 C1 88.69(12)
Cl2 Ru1 N1 C1 -95.27(12)
Cl1 Ru1 N1 C1 -3.75(12)
N3 Ru1 N1 C4 0.91(10)
Cl3 Ru1 N1 C4 -88.79(10)
Cl2 Ru1 N1 C4 87.26(10)
Cl1 Ru1 N1 C4 178.78(10)
N4 Ru1 N3 C5 -178.75(10)
N1 Ru1 N3 C5 1.89(10)
Cl3 Ru1 N3 C5 91.30(10)
Cl2 Ru1 N3 C5 -89.79(10)
N4 Ru1 N3 C7 -5.28(14)
N1 Ru1 N3 C7 175.36(14)
Cl3 Ru1 N3 C7 -95.23(13)
Cl2 Ru1 N3 C7 83.68(13)
C4 N1 C1 C16 1.9(2)
Ru1 N1 C1 C16 -175.50(11)
C2 C16 C1 N1 -0.8(2)
C1 C16 C2 C3 -0.9(2)
C16 C2 C3 C4 1.3(2)
C1 N1 C4 C3 -1.4(2)
Ru1 N1 C4 C3 176.24(11)
C1 N1 C4 C5 179.03(12)
Ru1 N1 C4 C5 -3.29(15)
C2 C3 C4 N1 -0.2(2)
C2 C3 C4 C5 179.31(14)
C7 N3 C5 C4 -179.48(12)
Ru1 N3 C5 C4 -4.38(16)
C7 N3 C5 S1 -0.67(16)
Ru1 N3 C5 S1 174.43(7)
N1 C4 C5 N3 5.18(19)
C3 C4 C5 N3 -174.33(14)
N1 C4 C5 S1 -173.51(10)
C3 C4 C5 S1 7.0(2)
C6 S1 C5 N3 -0.08(12)
C6 S1 C5 C4 178.64(13)
C5 S1 C6 C11 -177.09(14)
C5 S1 C6 C7 0.80(11)
C5 N3 C7 C8 178.87(14)
Ru1 N3 C7 C8 5.3(2)
C5 N3 C7 C6 1.29(17)
Ru1 N3 C7 C6 -172.27(10)
C11 C6 C7 N3 176.68(13)
S1 C6 C7 N3 -1.34(16)
C11 C6 C7 C8 -1.1(2)
S1 C6 C7 C8 -179.12(11)
N3 C7 C8 C9 -176.82(14)
C6 C7 C8 C9 0.6(2)
C7 C8 C9 C10 0.0(2)
C8 C9 C10 C11 -0.1(2)
C9 C10 C11 C6 -0.3(2)
C7 C6 C11 C10 0.9(2)
S1 C6 C11 C10 178.59(12)
